data_4506863
loop_
_publ_author_name
'Liebig, Thomas J.'
'Ruschewitz, Uwe'

_publ_section_title
;
 Supramolecular Polymers with [Co(en)3]3+Cores (en = ethylenediamine)
;
_journal_issue 11
_journal_name_full 'Crystal Growth &amp; Design'
_journal_page_first 5402
_journal_paper_doi 10.1021/cg3010085
_journal_volume 12
_journal_year 2012
_chemical_formula_sum 'C60 H152.4 Co4 N24 O46.2'
_chemical_formula_weight 2185.68
_chemical_name_common '(Co(en)3)2 BTC3 x 11.1 H2O'
_chemical_name_systematic
;
?
;
_space_group_IT_number 14
_symmetry_cell_setting monoclinic
_symmetry_space_group_name_Hall '-P 2ybc'
_symmetry_space_group_name_H-M 'P 1 21/c 1'
_atom_sites_solution_hydrogens geom
_atom_sites_solution_primary direct
_atom_sites_solution_secondary difmap
_audit_creation_method SHELXL-97
_cell_angle_alpha 90.00
_cell_angle_beta 97.954(10)
_cell_angle_gamma 90.00
_cell_formula_units_Z 2
_cell_length_a 16.5999(19)
_cell_length_b 16.0030(11)
_cell_length_c 19.8084(12)
_cell_measurement_temperature 170(2)
_cell_volume 5211.4(8)
_computing_cell_refinement
;
IPDS program system (Stoe IPDS V2.87, 1996/97)
;
_computing_data_collection
;
IPDS program system (Stoe IPDS V2.87, 1996/97)
;
_computing_data_reduction
;
IPDS program system (Stoe IPDS V2.87, 1996/97)
;
_computing_molecular_graphics 'DIAMOND (Brandenburg, 2001)'
_computing_publication_material 'publCIF (Westrip, 2009)'
_computing_structure_refinement 'SHELXL-97 (Sheldrick, 1997)'
_computing_structure_solution 'SIR92 (Altomare, 1993)'
_diffrn_ambient_temperature 170(2)
_diffrn_measured_fraction_theta_full 0.984
_diffrn_measured_fraction_theta_max 0.984
_diffrn_measurement_device_type 'Stoe IPDS II'
_diffrn_measurement_method '\f scans'
_diffrn_radiation_monochromator graphite
_diffrn_radiation_source 'fine-focus sealed tube'
_diffrn_radiation_type MoK\a
_diffrn_radiation_wavelength 0.71073
_diffrn_reflns_av_R_equivalents 0.1251
_diffrn_reflns_av_sigmaI/netI 0.1143
_diffrn_reflns_limit_h_max 20
_diffrn_reflns_limit_h_min -21
_diffrn_reflns_limit_k_max 20
_diffrn_reflns_limit_k_min -20
_diffrn_reflns_limit_l_max 25
_diffrn_reflns_limit_l_min -25
_diffrn_reflns_number 80297
_diffrn_reflns_theta_full 27.37
_diffrn_reflns_theta_max 27.37
_diffrn_reflns_theta_min 1.64
_diffrn_standards_decay_% 0
_diffrn_standards_interval_time 0
_diffrn_standards_number 0
_exptl_absorpt_coefficient_mu 0.722
_exptl_absorpt_correction_T_max 0.930
_exptl_absorpt_correction_T_min 0.841
_exptl_absorpt_correction_type numerical
_exptl_absorpt_process_details
;
(X-RED; Stoe & Cie, 2001; the crystal shape was optimized by
X-SHAPE; Stoe & Cie, 1999)
;
_exptl_crystal_colour orange
_exptl_crystal_density_diffrn 1.395
_exptl_crystal_density_method 'not measured'
_exptl_crystal_description needle
_exptl_crystal_F_000 2321
_exptl_crystal_size_max 0.6
_exptl_crystal_size_mid 0.2
_exptl_crystal_size_min 0.1
_refine_diff_density_max 2.150
_refine_diff_density_min -0.736
_refine_diff_density_rms 0.159
_refine_ls_extinction_coef 0.0023(5)
_refine_ls_extinction_expression Fc^*^=kFc[1+0.001xFc^2^\l^3^/sin(2\q)]^-1/4^
_refine_ls_extinction_method SHELXL
_refine_ls_goodness_of_fit_ref 0.920
_refine_ls_hydrogen_treatment riding
_refine_ls_matrix_type full
_refine_ls_number_parameters 592
_refine_ls_number_reflns 11644
_refine_ls_number_restraints 0
_refine_ls_restrained_S_all 0.920
_refine_ls_R_factor_all 0.1695
_refine_ls_R_factor_gt 0.1026
_refine_ls_shift/su_max 0.000
_refine_ls_shift/su_mean 0.000
_refine_ls_structure_factor_coef Fsqd
_refine_ls_weighting_details 'calc w=1/[\s^2^(Fo^2^)+(0.1860P)^2^+0.0000P] where P=(Fo^2^+2Fc^2^)/3'
_refine_ls_weighting_scheme calc
_refine_ls_wR_factor_gt 0.2716
_refine_ls_wR_factor_ref 0.3033
_reflns_number_gt 5099
_reflns_number_total 11644
_reflns_threshold_expression >2\s(I)
_cod_data_source_file cg3010085_si_001.cif
_cod_data_source_block ltj140
_cod_original_sg_symbol_H-M P21/c
_cod_database_code 4506863

loop_
_symmetry_equiv_pos_as_xyz
'x, y, z'
'-x, y+1/2, -z+1/2'
'-x, -y, -z'
'x, -y-1/2, z-1/2'

loop_
_atom_site_label
_atom_site_type_symbol
_atom_site_fract_x
_atom_site_fract_y
_atom_site_fract_z
_atom_site_U_iso_or_equiv
_atom_site_adp_type
_atom_site_occupancy
_atom_site_symmetry_multiplicity
_atom_site_calc_flag
_atom_site_refinement_flags
C1 C 0.4122(5) 0.1874(4) 0.0894(4) 0.0427(16) Uani 1 1 d .
H1A H 0.3614 0.2180 0.0871 0.051 Uiso 1 1 calc R
H1B H 0.4005 0.1281 0.0904 0.051 Uiso 1 1 calc R
C2 C 0.4550(5) 0.2084(4) 0.0283(3) 0.0425(17) Uani 1 1 d .
H2A H 0.5013 0.1718 0.0269 0.051 Uiso 1 1 calc R
H2B H 0.4180 0.2018 -0.0137 0.051 Uiso 1 1 calc R
C3 C 0.6680(5) 0.2600(6) 0.1966(4) 0.059(2) Uani 1 1 d .
H3A H 0.7260 0.2591 0.1947 0.071 Uiso 1 1 calc R
H3B H 0.6525 0.2070 0.2149 0.071 Uiso 1 1 calc R
C4 C 0.6471(6) 0.3308(6) 0.2411(4) 0.063(2) Uani 1 1 d .
H4A H 0.6679 0.3198 0.2885 0.076 Uiso 1 1 calc R
H4B H 0.6706 0.3827 0.2276 0.076 Uiso 1 1 calc R
C5 C 0.4776(6) 0.4882(5) 0.0942(4) 0.056(2) Uani 1 1 d .
H5A H 0.4917 0.5470 0.0953 0.067 Uiso 1 1 calc R
H5B H 0.4507 0.4744 0.0489 0.067 Uiso 1 1 calc R
C6 C 0.4234(5) 0.4689(5) 0.1465(5) 0.056(2) Uani 1 1 d .
H6A H 0.4482 0.4874 0.1912 0.067 Uiso 1 1 calc R
H6B H 0.3713 0.4967 0.1353 0.067 Uiso 1 1 calc R
C7 C -0.0845(5) 0.3311(5) 0.0838(4) 0.0499(19) Uani 1 1 d .
H7A H -0.0939 0.3909 0.0819 0.060 Uiso 1 1 calc R
H7B H -0.1365 0.3028 0.0808 0.060 Uiso 1 1 calc R
C8 C -0.0387(6) 0.3034(5) 0.0255(4) 0.055(2) Uani 1 1 d .
H8A H 0.0082 0.3389 0.0232 0.066 Uiso 1 1 calc R
H8B H -0.0739 0.3062 -0.0178 0.066 Uiso 1 1 calc R
C9 C -0.0170(6) 0.0298(5) 0.1099(4) 0.056(2) Uani 1 1 d .
H9A H -0.0432 0.0407 0.0639 0.067 Uiso 1 1 calc R
H9B H -0.0032 -0.0291 0.1140 0.067 Uiso 1 1 calc R
C10 C -0.0706(5) 0.0539(5) 0.1603(4) 0.0513(19) Uani 1 1 d .
H10A H -0.1217 0.0238 0.1520 0.062 Uiso 1 1 calc R
H10B H -0.0448 0.0413 0.2062 0.062 Uiso 1 1 calc R
C11 C 0.1416(10) 0.2162(10) 0.2521(9) 0.127(5) Uiso 1 1 d .
H11A H 0.1505 0.2489 0.2937 0.153 Uiso 1 1 calc R
H11B H 0.1737 0.1656 0.2596 0.153 Uiso 1 1 calc R
C12 C 0.1673(12) 0.2596(12) 0.2022(10) 0.153(7) Uiso 1 1 d .
H12A H 0.2243 0.2465 0.2017 0.183 Uiso 1 1 calc R
H12B H 0.1640 0.3185 0.2130 0.183 Uiso 1 1 calc R
C13 C 0.3496(5) 0.2593(4) 0.3100(3) 0.0410(16) Uani 1 1 d .
C14 C 0.1847(5) 0.3673(4) 0.4888(4) 0.0479(19) Uani 1 1 d .
C15 C 0.3811(5) 0.5559(4) 0.3896(4) 0.0437(17) Uani 1 1 d .
C16 C 0.1160(5) 0.4706(5) 0.1166(5) 0.055(2) Uani 1 1 d .
C17 C 0.1471(5) 0.7708(4) 0.1894(3) 0.0398(16) Uani 1 1 d .
C18 C 0.3250(4) 0.6495(4) 0.0254(4) 0.0403(16) Uani 1 1 d .
C131 C 0.3248(4) 0.3286(4) 0.3542(3) 0.0340(14) Uani 1 1 d .
C132 C 0.2690(4) 0.3157(4) 0.3995(3) 0.0361(15) Uani 1 1 d .
H132 H 0.2461 0.2631 0.4027 0.043 Uiso 1 1 calc R
C133 C 0.2472(4) 0.3809(4) 0.4401(3) 0.0352(15) Uani 1 1 d .
C134 C 0.2837(4) 0.4576(4) 0.4372(3) 0.0384(15) Uani 1 1 d .
H134 H 0.2707 0.5005 0.4654 0.046 Uiso 1 1 calc R
C135 C 0.3402(4) 0.4719(4) 0.3921(3) 0.0382(15) Uani 1 1 d .
C136 C 0.3592(4) 0.4079(4) 0.3504(3) 0.0406(16) Uani 1 1 d .
H136 H 0.3954 0.4176 0.3194 0.049 Uiso 1 1 calc R
C161 C 0.1579(5) 0.5545(4) 0.1139(4) 0.0453(18) Uani 1 1 d .
C162 C 0.1370(4) 0.6204(4) 0.1520(4) 0.0408(16) Uani 1 1 d .
H162 H 0.0975 0.6131 0.1805 0.049 Uiso 1 1 calc R
C163 C 0.1746(4) 0.6990(4) 0.1487(3) 0.0369(15) Uani 1 1 d .
C164 C 0.2344(4) 0.7083(4) 0.1073(3) 0.0362(15) Uani 1 1 d .
H164 H 0.2599 0.7598 0.1053 0.043 Uiso 1 1 calc R
C165 C 0.2572(4) 0.6423(4) 0.0684(3) 0.0384(15) Uani 1 1 d .
C166 C 0.2171(4) 0.5658(4) 0.0698(4) 0.0409(16) Uani 1 1 d .
H166 H 0.2293 0.5224 0.0418 0.049 Uiso 1 1 calc R
Co1 Co 0.51531(6) 0.32240(5) 0.13404(4) 0.0314(3) Uani 1 1 d .
Co2 Co 0.01828(6) 0.19992(5) 0.13856(4) 0.0340(3) Uani 1 1 d .
N1 N 0.4687(4) 0.2121(4) 0.1510(3) 0.0466(15) Uani 1 1 d .
H1C H 0.5087 0.1740 0.1598 0.056 Uiso 1 1 calc R
H1D H 0.4417 0.2149 0.1874 0.056 Uiso 1 1 calc R
N2 N 0.4824(4) 0.2980(4) 0.0373(3) 0.0474(15) Uani 1 1 d .
H2C H 0.4416 0.3323 0.0204 0.057 Uiso 1 1 calc R
H2D H 0.5246 0.3070 0.0142 0.057 Uiso 1 1 calc R
N3 N 0.6222(4) 0.2739(4) 0.1269(3) 0.0445(14) Uani 1 1 d .
H3C H 0.6159 0.2250 0.1044 0.053 Uiso 1 1 calc R
H3D H 0.6505 0.3086 0.1033 0.053 Uiso 1 1 calc R
N4 N 0.5574(4) 0.3367(4) 0.2319(3) 0.0495(15) Uani 1 1 d .
H4C H 0.5422 0.3869 0.2465 0.059 Uiso 1 1 calc R
H4D H 0.5368 0.2968 0.2566 0.059 Uiso 1 1 calc R
N5 N 0.5521(4) 0.4357(4) 0.1120(3) 0.0514(16) Uani 1 1 d .
H5C H 0.5841 0.4576 0.1480 0.062 Uiso 1 1 calc R
H5D H 0.5807 0.4335 0.0765 0.062 Uiso 1 1 calc R
N6 N 0.4127(4) 0.3776(4) 0.1453(3) 0.0503(16) Uani 1 1 d .
H6C H 0.3742 0.3632 0.1108 0.060 Uiso 1 1 calc R
H6D H 0.3963 0.3606 0.1846 0.060 Uiso 1 1 calc R
N7 N -0.0324(5) 0.3083(5) 0.1470(4) 0.072(2) Uani 1 1 d .
H7C H -0.0624 0.3068 0.1815 0.087 Uiso 1 1 calc R
H7D H 0.0064 0.3474 0.1568 0.087 Uiso 1 1 calc R
N8 N -0.0113(6) 0.2104(5) 0.0425(4) 0.077(2) Uani 1 1 d .
H8C H 0.0314 0.1973 0.0210 0.092 Uiso 1 1 calc R
H8D H -0.0522 0.1751 0.0281 0.092 Uiso 1 1 calc R
N9 N -0.0841(6) 0.1413(5) 0.1525(5) 0.079(2) Uani 1 1 d .
H9C H -0.1024 0.1617 0.1899 0.095 Uiso 1 1 calc R
H9D H -0.1224 0.1507 0.1165 0.095 Uiso 1 1 calc R
N10 N 0.0585(5) 0.0836(5) 0.1269(4) 0.078(2) Uani 1 1 d .
H10C H 0.0892 0.0816 0.0929 0.093 Uiso 1 1 calc R
H10D H 0.0885 0.0657 0.1655 0.093 Uiso 1 1 calc R
N11 N 0.0537(6) 0.1931(6) 0.2379(4) 0.079(2) Uani 1 1 d .
H11C H 0.0239 0.2282 0.2599 0.094 Uiso 1 1 calc R
H11D H 0.0464 0.1408 0.2527 0.094 Uiso 1 1 calc R
N12 N 0.1233(6) 0.2461(7) 0.1320(5) 0.090(3) Uani 1 1 d .
H12C H 0.1517 0.2109 0.1088 0.107 Uiso 1 1 calc R
H12D H 0.1179 0.2950 0.1093 0.107 Uiso 1 1 calc R
O13A O 0.3788(3) 0.2789(3) 0.2572(2) 0.0492(13) Uani 1 1 d .
O13B O 0.3380(5) 0.1860(3) 0.3277(3) 0.075(2) Uani 1 1 d .
O14A O 0.1618(7) 0.2968(4) 0.4960(6) 0.140(5) Uani 1 1 d .
O14B O 0.1610(4) 0.4266(4) 0.5198(3) 0.0662(17) Uani 1 1 d .
O15A O 0.4281(3) 0.5672(3) 0.3463(3) 0.0534(14) Uani 1 1 d .
O15B O 0.3633(3) 0.6122(3) 0.4303(3) 0.0522(14) Uani 1 1 d .
O16A O 0.1407(4) 0.4119(4) 0.0836(4) 0.087(2) Uani 1 1 d .
O16B O 0.0602(4) 0.4643(4) 0.1526(4) 0.0707(19) Uani 1 1 d .
O17A O 0.1146(4) 0.7540(3) 0.2408(3) 0.0553(15) Uani 1 1 d .
O17B O 0.1624(4) 0.8440(3) 0.1711(3) 0.0505(13) Uani 1 1 d .
O18A O 0.3830(3) 0.6996(3) 0.0460(3) 0.0474(12) Uani 1 1 d .
O18B O 0.3213(4) 0.6060(4) -0.0265(3) 0.0616(16) Uani 1 1 d .
O1 O -0.2194(4) 0.1803(4) 0.0498(3) 0.0574(14) Uani 1 1 d .
O2 O 0.2678(4) 0.3419(4) 0.0407(3) 0.0618(15) Uani 1 1 d .
O3 O -0.1407(4) 0.0981(4) -0.0415(3) 0.0596(15) Uani 1 1 d .
O4 O 0.5604(4) 0.4788(3) 0.3247(3) 0.0613(16) Uani 1 1 d .
O5 O 0.3589(4) 0.3993(4) -0.0539(3) 0.0628(16) Uani 1 1 d .
O6 O 0.1566(8) -0.0082(5) 0.2337(4) 0.138(4) Uani 1 1 d .
O7 O 0.0695(5) 0.0674(6) 0.3451(6) 0.137(4) Uani 1 1 d .
O8 O 0.3837(5) 0.6261(4) 0.5722(3) 0.0736(18) Uani 1 1 d .
O9 O 0.5425(4) 0.1853(4) 0.3149(3) 0.050 Uiso 0.778(12) 1 d P
O10 O 0.6572(7) 0.5351(7) 0.2277(5) 0.051(3) Uiso 0.50 1 d P
O11 O 0.2246(6) -0.0090(6) 0.3737(5) 0.050 Uiso 0.559(12) 1 d P
O12 O 0.0551(8) 0.2371(7) 0.3970(6) 0.050 Uiso 0.434(11) 1 d P
O13 O 0.5852(8) 0.5618(8) 0.2136(7) 0.070(3) Uiso 0.50 1 d P
O14 O 0.0312(10) 0.3503(10) 0.3184(8) 0.050 Uiso 0.326(12) 1 d P

loop_
_atom_site_aniso_label
_atom_site_aniso_U_11
_atom_site_aniso_U_22
_atom_site_aniso_U_33
_atom_site_aniso_U_23
_atom_site_aniso_U_13
_atom_site_aniso_U_12
C1 0.039(4) 0.041(4) 0.048(4) -0.003(3) 0.007(3) -0.004(3)
C2 0.053(5) 0.038(4) 0.034(3) -0.005(3) -0.001(3) -0.008(3)
C3 0.044(5) 0.081(6) 0.048(5) -0.001(4) -0.007(4) 0.010(4)
C4 0.058(6) 0.084(6) 0.044(5) -0.001(4) -0.006(4) 0.006(5)
C5 0.067(6) 0.041(4) 0.059(5) 0.002(3) 0.013(4) 0.011(4)
C6 0.048(5) 0.040(4) 0.082(6) 0.005(4) 0.017(4) 0.008(3)
C7 0.044(5) 0.048(4) 0.056(5) 0.004(3) 0.002(4) 0.004(3)
C8 0.061(5) 0.058(5) 0.044(4) 0.015(4) 0.001(4) 0.010(4)
C9 0.074(6) 0.040(4) 0.054(5) -0.003(3) 0.016(4) -0.015(4)
C10 0.044(5) 0.044(4) 0.066(5) 0.012(4) 0.010(4) -0.005(3)
C13 0.046(4) 0.044(4) 0.035(4) -0.002(3) 0.012(3) -0.002(3)
C14 0.054(5) 0.038(4) 0.058(5) 0.007(3) 0.032(4) 0.002(3)
C15 0.048(5) 0.039(4) 0.047(4) -0.005(3) 0.018(3) -0.008(3)
C16 0.047(5) 0.036(4) 0.091(6) 0.000(4) 0.039(5) -0.008(3)
C17 0.045(4) 0.041(4) 0.033(3) -0.002(3) 0.009(3) -0.004(3)
C18 0.037(4) 0.039(4) 0.047(4) 0.001(3) 0.014(3) -0.006(3)
C131 0.035(4) 0.038(3) 0.030(3) -0.002(3) 0.005(3) -0.001(3)
C132 0.038(4) 0.038(3) 0.034(3) 0.007(3) 0.010(3) -0.001(3)
C133 0.038(4) 0.037(3) 0.033(3) 0.006(3) 0.014(3) 0.002(3)
C134 0.043(4) 0.035(3) 0.039(4) -0.001(3) 0.015(3) 0.000(3)
C135 0.039(4) 0.036(3) 0.041(4) -0.002(3) 0.012(3) -0.005(3)
C136 0.045(4) 0.045(4) 0.035(4) 0.000(3) 0.013(3) -0.002(3)
C161 0.044(4) 0.034(4) 0.060(5) -0.001(3) 0.017(4) -0.004(3)
C162 0.038(4) 0.044(4) 0.043(4) 0.002(3) 0.016(3) -0.006(3)
C163 0.036(4) 0.041(4) 0.035(3) 0.000(3) 0.006(3) -0.006(3)
C164 0.032(4) 0.044(4) 0.033(3) 0.004(3) 0.006(3) -0.004(3)
C165 0.039(4) 0.039(4) 0.038(4) 0.004(3) 0.009(3) 0.000(3)
C166 0.036(4) 0.044(4) 0.045(4) 0.003(3) 0.012(3) -0.003(3)
Co1 0.0326(5) 0.0335(5) 0.0293(4) 0.0000(3) 0.0092(4) 0.0015(4)
Co2 0.0319(5) 0.0398(5) 0.0314(5) -0.0017(4) 0.0080(4) -0.0018(4)
N1 0.044(4) 0.054(4) 0.043(3) 0.004(3) 0.011(3) 0.005(3)
N2 0.046(4) 0.050(4) 0.049(4) -0.001(3) 0.012(3) 0.003(3)
N3 0.047(4) 0.044(3) 0.044(3) -0.004(3) 0.010(3) 0.002(3)
N4 0.053(4) 0.049(4) 0.047(4) -0.002(3) 0.010(3) 0.000(3)
N5 0.057(4) 0.049(4) 0.051(4) -0.006(3) 0.019(3) -0.002(3)
N6 0.055(4) 0.044(3) 0.055(4) 0.001(3) 0.020(3) 0.014(3)
N7 0.079(6) 0.073(5) 0.066(5) 0.005(4) 0.017(4) 0.001(4)
N8 0.083(6) 0.078(5) 0.072(5) 0.003(4) 0.020(5) -0.003(5)
N9 0.097(7) 0.063(5) 0.084(6) -0.005(4) 0.035(5) -0.012(5)
N10 0.079(6) 0.087(6) 0.071(5) 0.010(4) 0.026(5) 0.003(5)
N11 0.081(6) 0.083(6) 0.073(6) 0.004(4) 0.012(5) -0.009(5)
N12 0.076(6) 0.123(8) 0.071(6) 0.020(5) 0.016(5) -0.026(6)
O13A 0.058(3) 0.055(3) 0.040(3) -0.003(2) 0.025(3) -0.004(3)
O13B 0.147(7) 0.040(3) 0.049(3) 0.000(2) 0.050(4) 0.001(3)
O14A 0.212(10) 0.042(4) 0.211(10) -0.029(5) 0.183(9) -0.033(5)
O14B 0.076(4) 0.063(4) 0.070(4) -0.023(3) 0.046(3) -0.017(3)
O15A 0.058(4) 0.044(3) 0.065(3) -0.008(2) 0.032(3) -0.015(3)
O15B 0.058(4) 0.038(3) 0.066(4) -0.007(2) 0.028(3) -0.003(2)
O16A 0.089(5) 0.039(3) 0.150(7) -0.012(4) 0.077(5) -0.012(3)
O16B 0.064(4) 0.047(3) 0.111(5) -0.007(3) 0.049(4) -0.016(3)
O17A 0.071(4) 0.052(3) 0.051(3) -0.002(2) 0.037(3) -0.009(3)
O17B 0.070(4) 0.043(3) 0.042(3) 0.000(2) 0.019(3) -0.002(3)
O18A 0.039(3) 0.047(3) 0.059(3) 0.002(2) 0.015(2) -0.006(2)
O18B 0.067(4) 0.063(4) 0.064(4) -0.021(3) 0.040(3) -0.020(3)
O1 0.054(4) 0.066(4) 0.052(3) -0.002(3) 0.006(3) -0.009(3)
O2 0.053(4) 0.067(4) 0.069(4) -0.003(3) 0.021(3) -0.002(3)
O3 0.064(4) 0.058(3) 0.057(3) 0.010(3) 0.008(3) 0.000(3)
O4 0.081(4) 0.051(3) 0.056(3) -0.003(3) 0.022(3) -0.001(3)
O5 0.073(4) 0.061(4) 0.058(4) 0.003(3) 0.018(3) 0.013(3)
O6 0.245(13) 0.077(5) 0.083(6) -0.018(4) -0.012(7) 0.052(7)
O7 0.069(5) 0.125(7) 0.219(12) 0.095(8) 0.025(6) 0.003(5)
O8 0.097(5) 0.061(4) 0.064(4) 0.010(3) 0.017(4) 0.008(3)

loop_
_atom_type_symbol
_atom_type_description
_atom_type_scat_dispersion_real
_atom_type_scat_dispersion_imag
_atom_type_scat_source
C C 0.0030 0.0020 'International Tables Vol C Tables 4.2.6.8 and 6.1.1.4'
H H 0.0000 0.0000 'International Tables Vol C Tables 4.2.6.8 and 6.1.1.4'
Co Co 0.3490 0.9720 'International Tables Vol C Tables 4.2.6.8 and 6.1.1.4'
N N 0.0060 0.0030 'International Tables Vol C Tables 4.2.6.8 and 6.1.1.4'
O O 0.0110 0.0060 'International Tables Vol C Tables 4.2.6.8 and 6.1.1.4'

loop_
_geom_angle_atom_site_label_1
_geom_angle_atom_site_label_2
_geom_angle_atom_site_label_3
_geom_angle
N1 C1 C2 106.4(6)
N1 C1 H1A 110.4
C2 C1 H1A 110.4
N1 C1 H1B 110.4
C2 C1 H1B 110.4
H1A C1 H1B 108.6
N2 C2 C1 106.4(6)
N2 C2 H2A 110.4
C1 C2 H2A 110.4
N2 C2 H2B 110.4
C1 C2 H2B 110.4
H2A C2 H2B 108.6
N3 C3 C4 107.4(7)
N3 C3 H3A 110.2
C4 C3 H3A 110.2
N3 C3 H3B 110.2
C4 C3 H3B 110.2
H3A C3 H3B 108.5
N4 C4 C3 106.6(7)
N4 C4 H4A 110.4
C3 C4 H4A 110.4
N4 C4 H4B 110.4
C3 C4 H4B 110.4
H4A C4 H4B 108.6
C6 C5 N5 106.2(6)
C6 C5 H5A 110.5
N5 C5 H5A 110.5
C6 C5 H5B 110.5
N5 C5 H5B 110.5
H5A C5 H5B 108.7
N6 C6 C5 106.1(7)
N6 C6 H6A 110.5
C5 C6 H6A 110.5
N6 C6 H6B 110.5
C5 C6 H6B 110.5
H6A C6 H6B 108.7
N7 C7 C8 106.0(7)
N7 C7 H7A 110.5
C8 C7 H7A 110.5
N7 C7 H7B 110.5
C8 C7 H7B 110.5
H7A C7 H7B 108.7
C7 C8 N8 105.7(6)
C7 C8 H8A 110.6
N8 C8 H8A 110.6
C7 C8 H8B 110.6
N8 C8 H8B 110.6
H8A C8 H8B 108.7
C10 C9 N10 105.0(7)
C10 C9 H9A 110.8
N10 C9 H9A 110.8
C10 C9 H9B 110.8
N10 C9 H9B 110.8
H9A C9 H9B 108.8
N9 C10 C9 106.5(7)
N9 C10 H10A 110.4
C9 C10 H10A 110.4
N9 C10 H10B 110.4
C9 C10 H10B 110.4
H10A C10 H10B 108.6
C12 C11 N11 113.3(16)
C12 C11 H11A 108.9
N11 C11 H11A 108.9
C12 C11 H11B 108.9
N11 C11 H11B 108.9
H11A C11 H11B 107.7
C11 C12 N12 116.9(16)
C11 C12 H12A 108.1
N12 C12 H12A 108.1
C11 C12 H12B 108.1
N12 C12 H12B 108.1
H12A C12 H12B 107.3
O13B C13 O13A 124.3(7)
O13B C13 C131 117.7(6)
O13A C13 C131 118.0(6)
O14A C14 O14B 122.6(7)
O14A C14 C133 117.5(7)
O14B C14 C133 119.9(6)
O15A C15 O15B 123.7(6)
O15A C15 C135 118.6(6)
O15B C15 C135 117.7(6)
O16A C16 O16B 124.2(7)
O16A C16 C161 117.6(7)
O16B C16 C161 118.2(7)
O17A C17 O17B 124.2(6)
O17A C17 C163 117.9(6)
O17B C17 C163 117.8(6)
O18B C18 O18A 124.6(6)
O18B C18 C165 118.2(6)
O18A C18 C165 117.2(6)
C132 C131 C136 118.9(6)
C132 C131 C13 121.7(6)
C136 C131 C13 119.4(6)
C131 C132 C133 120.6(6)
C131 C132 H132 119.7
C133 C132 H132 119.7
C134 C133 C132 119.5(6)
C134 C133 C14 119.8(6)
C132 C133 C14 120.7(6)
C133 C134 C135 120.8(6)
C133 C134 H134 119.6
C135 C134 H134 119.6
C136 C135 C134 119.2(6)
C136 C135 C15 120.1(6)
C134 C135 C15 120.7(6)
C135 C136 C131 120.9(6)
C135 C136 H136 119.5
C131 C136 H136 119.5
C162 C161 C166 119.5(6)
C162 C161 C16 120.6(6)
C166 C161 C16 119.8(6)
C161 C162 C163 121.0(6)
C161 C162 H162 119.5
C163 C162 H162 119.5
C164 C163 C162 118.8(6)
C164 C163 C17 122.0(6)
C162 C163 C17 119.2(6)
C163 C164 C165 121.4(6)
C163 C164 H164 119.3
C165 C164 H164 119.3
C164 C165 C166 119.2(6)
C164 C165 C18 122.5(6)
C166 C165 C18 118.3(6)
C165 C166 C161 120.0(7)
C165 C166 H166 120.0
C161 C166 H166 120.0
N2 Co1 N6 94.2(3)
N2 Co1 N3 89.0(3)
N6 Co1 N3 175.7(3)
N2 Co1 N1 85.7(3)
N6 Co1 N1 90.9(3)
N3 Co1 N1 92.2(3)
N2 Co1 N4 173.6(3)
N6 Co1 N4 91.7(3)
N3 Co1 N4 85.2(3)
N1 Co1 N4 91.7(3)
N2 Co1 N5 91.1(3)
N6 Co1 N5 85.0(3)
N3 Co1 N5 92.1(3)
N1 Co1 N5 174.6(3)
N4 Co1 N5 91.8(3)
N8 Co2 N12 90.5(4)
N8 Co2 N7 87.3(4)
N12 Co2 N7 94.1(4)
N8 Co2 N11 177.0(4)
N12 Co2 N11 86.6(4)
N7 Co2 N11 92.1(4)
N8 Co2 N9 94.2(4)
N12 Co2 N9 173.1(4)
N7 Co2 N9 91.2(4)
N11 Co2 N9 88.7(4)
N8 Co2 N10 90.6(4)
N12 Co2 N10 91.7(4)
N7 Co2 N10 173.9(4)
N11 Co2 N10 90.3(4)
N9 Co2 N10 83.3(3)
C1 N1 Co1 108.4(4)
C1 N1 H1C 110.0
Co1 N1 H1C 110.0
C1 N1 H1D 110.0
Co1 N1 H1D 110.0
H1C N1 H1D 108.4
C2 N2 Co1 110.1(4)
C2 N2 H2C 109.6
Co1 N2 H2C 109.6
C2 N2 H2D 109.6
Co1 N2 H2D 109.6
H2C N2 H2D 108.1
C3 N3 Co1 110.0(5)
C3 N3 H3C 109.7
Co1 N3 H3C 109.7
C3 N3 H3D 109.7
Co1 N3 H3D 109.7
H3C N3 H3D 108.2
C4 N4 Co1 109.0(5)
C4 N4 H4C 109.9
Co1 N4 H4C 109.9
C4 N4 H4D 109.9
Co1 N4 H4D 109.9
H4C N4 H4D 108.3
C5 N5 Co1 107.2(5)
C5 N5 H5C 110.3
Co1 N5 H5C 110.3
C5 N5 H5D 110.3
Co1 N5 H5D 110.3
H5C N5 H5D 108.5
C6 N6 Co1 110.2(5)
C6 N6 H6C 109.6
Co1 N6 H6C 109.6
C6 N6 H6D 109.6
Co1 N6 H6D 109.6
H6C N6 H6D 108.1
C7 N7 Co2 111.1(6)
C7 N7 H7C 109.4
Co2 N7 H7C 109.4
C7 N7 H7D 109.4
Co2 N7 H7D 109.4
H7C N7 H7D 108.0
C8 N8 Co2 108.8(6)
C8 N8 H8C 109.9
Co2 N8 H8C 109.9
C8 N8 H8D 109.9
Co2 N8 H8D 109.9
H8C N8 H8D 108.3
C10 N9 Co2 110.7(6)
C10 N9 H9C 109.5
Co2 N9 H9C 109.5
C10 N9 H9D 109.5
Co2 N9 H9D 109.5
H9C N9 H9D 108.1
C9 N10 Co2 105.9(6)
C9 N10 H10C 110.5
Co2 N10 H10C 110.5
C9 N10 H10D 110.5
Co2 N10 H10D 110.5
H10C N10 H10D 108.7
C11 N11 Co2 108.8(8)
C11 N11 H11C 109.9
Co2 N11 H11C 109.9
C11 N11 H11D 109.9
Co2 N11 H11D 109.9
H11C N11 H11D 108.3
C12 N12 Co2 109.0(9)
C12 N12 H12C 109.9
Co2 N12 H12C 109.9
C12 N12 H12D 109.9
Co2 N12 H12D 109.9
H12C N12 H12D 108.3

loop_
_geom_bond_atom_site_label_1
_geom_bond_atom_site_label_2
_geom_bond_distance
C1 N1 1.487(9)
C1 C2 1.523(10)
C1 H1A 0.9700
C1 H1B 0.9700
C2 N2 1.508(9)
C2 H2A 0.9700
C2 H2B 0.9700
C3 N3 1.498(10)
C3 C4 1.505(12)
C3 H3A 0.9700
C3 H3B 0.9700
C4 N4 1.477(11)
C4 H4A 0.9700
C4 H4B 0.9700
C5 C6 1.495(12)
C5 N5 1.496(10)
C5 H5A 0.9700
C5 H5B 0.9700
C6 N6 1.473(10)
C6 H6A 0.9700
C6 H6B 0.9700
C7 N7 1.465(11)
C7 C8 1.532(11)
C7 H7A 0.9700
C7 H7B 0.9700
C8 N8 1.579(11)
C8 H8A 0.9700
C8 H8B 0.9700
C9 C10 1.478(11)
C9 N10 1.519(12)
C9 H9A 0.9700
C9 H9B 0.9700
C10 N9 1.422(11)
C10 H10A 0.9700
C10 H10B 0.9700
C11 C12 1.33(2)
C11 N11 1.495(18)
C11 H11A 0.9700
C11 H11B 0.9700
C12 N12 1.495(19)
C12 H12A 0.9700
C12 H12B 0.9700
C13 O13B 1.246(9)
C13 O13A 1.254(8)
C13 C131 1.506(9)
C14 O14A 1.205(9)
C14 O14B 1.226(9)
C14 C133 1.527(9)
C15 O15A 1.249(8)
C15 O15B 1.272(8)
C15 C135 1.508(9)
C16 O16A 1.245(10)
C16 O16B 1.250(9)
C16 C161 1.517(10)
C17 O17A 1.247(8)
C17 O17B 1.263(8)
C17 C163 1.509(9)
C18 O18B 1.235(9)
C18 O18A 1.275(8)
C18 C165 1.507(10)
C131 C132 1.390(9)
C131 C136 1.397(9)
C132 C133 1.396(9)
C132 H132 0.9300
C133 C134 1.373(9)
C134 C135 1.402(9)
C134 H134 0.9300
C135 C136 1.379(9)
C136 H136 0.9300
C161 C162 1.369(10)
C161 C166 1.413(10)
C162 C163 1.409(9)
C162 H162 0.9300
C163 C164 1.382(9)
C164 C165 1.390(10)
C164 H164 0.9300
C165 C166 1.395(10)
C166 H166 0.9300
Co1 N2 1.957(6)
Co1 N6 1.958(6)
Co1 N3 1.959(6)
Co1 N1 1.974(6)
Co1 N4 1.981(6)
Co1 N5 1.982(6)
Co2 N8 1.905(8)
Co2 N12 1.914(8)
Co2 N7 1.945(8)
Co2 N11 1.977(9)
Co2 N9 1.994(8)
Co2 N10 2.002(9)
N1 H1C 0.9000
N1 H1D 0.9000
N2 H2C 0.9000
N2 H2D 0.9000
N3 H3C 0.9000
N3 H3D 0.9000
N4 H4C 0.9000
N4 H4D 0.9000
N5 H5C 0.9000
N5 H5D 0.9000
N6 H6C 0.9000
N6 H6D 0.9000
N7 H7C 0.9000
N7 H7D 0.9000
N8 H8C 0.9000
N8 H8D 0.9000
N9 H9C 0.9000
N9 H9D 0.9000
N10 H10C 0.9000
N10 H10D 0.9000
N11 H11C 0.9000
N11 H11D 0.9000
N12 H12C 0.9000
N12 H12D 0.9000
O10 O13 1.264(16)
